data_7005930
loop_
_publ_author_name
'Gong, Lei'
'Wu, Liqiong'
'Lin, Yumei'
'Zhang, Hong'
'Yang, Fangzu'
'Wen, Tingbin'
'Xia, Haiping'

_publ_section_title
;
 Synthesis and characterization of a bimetallic iridium complex with a
 ten sp2-carbon chain bridge
;
_journal_issue 37
_journal_name_full 'Dalton Transactions'
_journal_page_first 4122
_journal_paper_doi 10.1039/b706900f
_journal_year 2007
_chemical_formula_moiety 'C47 H72 Cl2 P3 O Ir, C4H10O'
_chemical_formula_sum 'C51 H82 Cl2 Ir O2 P3'
_chemical_formula_weight 1083.18
_chemical_name_systematic
;
?
;
_space_group_IT_number 9
_symmetry_cell_setting monoclinic
_symmetry_space_group_name_Hall 'C -2yc'
_symmetry_space_group_name_H-M 'C 1 c 1'
_atom_sites_solution_hydrogens geom
_atom_sites_solution_primary direct
_atom_sites_solution_secondary difmap
_audit_creation_method SHELXL-97
_cell_angle_alpha 90.00
_cell_angle_beta 106.765(3)
_cell_angle_gamma 90.00
_cell_formula_units_Z 4
_cell_length_a 21.421(4)
_cell_length_b 14.267(3)
_cell_length_c 18.226(3)
_cell_measurement_reflns_used 8087
_cell_measurement_temperature 223(2)
_cell_measurement_theta_max 25
_cell_measurement_theta_min 0
_cell_volume 5333.4(17)
_computing_structure_refinement 'SHELXL-97 (Sheldrick, 1997)'
_computing_structure_solution 'SHELXS-97 (Sheldrick, 1990)'
_diffrn_ambient_temperature 223(2)
_diffrn_measured_fraction_theta_full 0.991
_diffrn_measured_fraction_theta_max 0.991
_diffrn_radiation_monochromator graphite
_diffrn_radiation_source 'fine-focus sealed tube'
_diffrn_radiation_type MoK\a
_diffrn_radiation_wavelength 0.71073
_diffrn_reflns_av_R_equivalents 0.0294
_diffrn_reflns_av_sigmaI/netI 0.0669
_diffrn_reflns_limit_h_max 25
_diffrn_reflns_limit_h_min -25
_diffrn_reflns_limit_k_max 16
_diffrn_reflns_limit_k_min -16
_diffrn_reflns_limit_l_max 21
_diffrn_reflns_limit_l_min -21
_diffrn_reflns_number 20742
_diffrn_reflns_theta_full 25.00
_diffrn_reflns_theta_max 25.00
_diffrn_reflns_theta_min 1.74
_exptl_absorpt_coefficient_mu 2.729
_exptl_absorpt_correction_T_max 1.000000
_exptl_absorpt_correction_T_min 0.793468
_exptl_absorpt_correction_type empirical
_exptl_absorpt_process_details SADABS
_exptl_crystal_colour Orange
_exptl_crystal_density_diffrn 1.349
_exptl_crystal_density_method 'not measured'
_exptl_crystal_description Plate
_exptl_crystal_F_000 2240
_exptl_crystal_size_max 0.34
_exptl_crystal_size_mid 0.15
_exptl_crystal_size_min 0.14
_refine_diff_density_max 0.955
_refine_diff_density_min -0.975
_refine_diff_density_rms 0.084
_refine_ls_abs_structure_details 'Flack H D (1983), Acta Cryst. A39, 876-881'
_refine_ls_abs_structure_Flack 0.020(9)
_refine_ls_extinction_method none
_refine_ls_goodness_of_fit_ref 1.070
_refine_ls_hydrogen_treatment constr
_refine_ls_matrix_type full
_refine_ls_number_parameters 532
_refine_ls_number_reflns 9151
_refine_ls_number_restraints 5
_refine_ls_restrained_S_all 1.074
_refine_ls_R_factor_all 0.0397
_refine_ls_R_factor_gt 0.0350
_refine_ls_shift/su_max 0.008
_refine_ls_shift/su_mean 0.000
_refine_ls_structure_factor_coef Fsqd
_refine_ls_weighting_details 'calc w=1/[\s^2^(Fo^2^)+(0.0058P)^2^+8.3517P] where P=(Fo^2^+2Fc^2^)/3'
_refine_ls_weighting_scheme calc
_refine_ls_wR_factor_gt 0.0897
_refine_ls_wR_factor_ref 0.0926
_reflns_number_gt 8087
_reflns_number_total 9151
_reflns_threshold_expression >2sigma(I)
_cod_data_source_file b706900f.txt
_cod_data_source_block complex3
_cod_depositor_comments
;
The following automatic conversions were performed:
'_symmetry_cell_setting' value 'Monoclinic' changed to 'monoclinic'
according to '/home/saulius/struct/CIF-dictionaries/cif_core.dic'
dictionary named 'cif_core.dic' version 2.4.1 from
2010-06-29.

'_exptl_absorpt_correction_type' value 'Empirical' changed to
'empirical' according to
'/home/saulius/struct/CIF-dictionaries/cif_core.dic' dictionary named
'cif_core.dic' version 2.4.1 from 2010-06-29.

Automatic conversion script
Id: cif_fix_enum 1527 2010-12-29 10:47:43Z saulius 
;
_cod_original_cell_volume 5333.5(17)
_cod_original_sg_symbol_H-M Cc
_cod_database_code 7005930

loop_
_symmetry_equiv_pos_as_xyz
'x, y, z'
'x, -y, z+1/2'
'x+1/2, y+1/2, z'
'x+1/2, -y+1/2, z+1/2'

loop_
_atom_site_label
_atom_site_type_symbol
_atom_site_fract_x
_atom_site_fract_y
_atom_site_fract_z
_atom_site_U_iso_or_equiv
_atom_site_adp_type
_atom_site_occupancy
_atom_site_symmetry_multiplicity
_atom_site_calc_flag
_atom_site_refinement_flags
_atom_site_disorder_assembly
_atom_site_disorder_group
Ir Ir 0.331330(13) 0.249460(5) 0.205840(14) 0.02900(2) Uani 1 1 d . . .
P1 P 0.25483(3) 0.36694(4) 0.20075(3) 0.03942(17) Uani 1 1 d . . .
P2 P 0.41505(3) 0.14127(4) 0.21233(3) 0.03535(17) Uani 1 1 d . . .
P3 P 0.18207(3) 0.02365(4) 0.09407(3) 0.02760(14) Uani 1 1 d . . .
Cl1 Cl 0.40778(3) 0.38058(4) 0.21553(3) 0.04072(16) Uani 1 1 d . . .
Cl2 Cl 0.35322(3) 0.24384(4) 0.34716(3) 0.03922(18) Uani 1 1 d . . .
O1 O 0.23445(8) 0.15102(11) -0.01100(8) 0.0440(5) Uani 1 1 d . . .
C1 C 0.26625(9) 0.14866(13) 0.18958(10) 0.0233(5) Uani 1 1 d . . .
H1A H 0.2554 0.1215 0.2313 0.028 Uiso 1 1 calc R . .
C2 C 0.23733(9) 0.11912(15) 0.11737(10) 0.0277(6) Uani 1 1 d . . .
C3 C 0.25671(10) 0.16800(15) 0.05764(11) 0.0301(6) Uani 1 1 d . . .
C4 C 0.30715(12) 0.24305(12) 0.08784(13) 0.0259(6) Uani 1 1 d . . .
C5 C 0.32718(12) 0.2912(2) 0.03943(13) 0.0432(7) Uani 1 1 d . . .
H5A H 0.3104 0.2792 -0.0133 0.052 Uiso 1 1 calc R . .
H5B H 0.3586 0.3384 0.0568 0.052 Uiso 1 1 calc R . .
C111 C 0.28012(14) 0.45366(18) 0.27729(15) 0.0550(9) Uani 1 1 d . . .
H11E H 0.2884 0.4208 0.3264 0.066 Uiso 1 1 calc R . .
H11I H 0.3217 0.4806 0.2752 0.066 Uiso 1 1 calc R . .
C112 C 0.23398(18) 0.5330(2) 0.2771(2) 0.0889(13) Uani 1 1 d . . .
H11A H 0.2212 0.5617 0.2261 0.107 Uiso 1 1 calc R . .
H11B H 0.1945 0.5075 0.2866 0.107 Uiso 1 1 calc R . .
C113 C 0.26059(19) 0.6060(2) 0.3339(2) 0.0937(14) Uani 1 1 d D . .
H11C H 0.3021 0.6282 0.3279 0.112 Uiso 1 1 calc R . .
H11D H 0.2690 0.5796 0.3855 0.112 Uiso 1 1 calc R . .
C114 C 0.21238(17) 0.6902(3) 0.3246(2) 0.0852(13) Uani 1 1 d D . .
H11F H 0.2326 0.7397 0.3600 0.128 Uiso 1 1 calc R . .
H11G H 0.1729 0.6696 0.3356 0.128 Uiso 1 1 calc R . .
H11H H 0.2017 0.7137 0.2725 0.128 Uiso 1 1 calc R . .
C121 C 0.17484(12) 0.3316(2) 0.20486(14) 0.0515(8) Uani 1 1 d . . .
H12E H 0.1462 0.3865 0.1942 0.062 Uiso 1 1 calc R . .
H12I H 0.1573 0.2859 0.1639 0.062 Uiso 1 1 calc R . .
C122 C 0.17201(14) 0.2893(3) 0.27942(16) 0.0608(9) Uani 1 1 d . . .
H12C H 0.1887 0.3347 0.3208 0.073 Uiso 1 1 calc R . .
H12D H 0.2002 0.2338 0.2906 0.073 Uiso 1 1 calc R . .
C123 C 0.1021(2) 0.2611(3) 0.2770(2) 0.0897(17) Uani 1 1 d . . .
H12A H 0.0729 0.3148 0.2602 0.108 Uiso 1 1 calc R . .
H12B H 0.0872 0.2104 0.2397 0.108 Uiso 1 1 calc R . .
C124 C 0.09848(19) 0.2293(2) 0.3538(2) 0.0708(12) Uani 1 1 d . . .
H12F H 0.0541 0.2106 0.3501 0.106 Uiso 1 1 calc R . .
H12G H 0.1115 0.2802 0.3903 0.106 Uiso 1 1 calc R . .
H12H H 0.1275 0.1764 0.3707 0.106 Uiso 1 1 calc R . .
C131 C 0.23919(14) 0.4414(2) 0.11437(15) 0.0581(9) Uani 1 1 d . . .
H13A H 0.2325 0.5059 0.1290 0.070 Uiso 1 1 calc R . .
H13B H 0.2783 0.4411 0.0968 0.070 Uiso 1 1 calc R . .
C132 C 0.18256(15) 0.4142(3) 0.04883(17) 0.0830(12) Uani 1 1 d . . .
H13E H 0.1435 0.4089 0.0663 0.100 Uiso 1 1 calc R . .
H13F H 0.1908 0.3529 0.0293 0.100 Uiso 1 1 calc R . .
C133 C 0.17098(16) 0.4865(2) -0.01497(18) 0.0783(12) Uani 1 1 d D . .
H13C H 0.1648 0.5481 0.0055 0.094 Uiso 1 1 calc R . .
H13D H 0.2096 0.4899 -0.0333 0.094 Uiso 1 1 calc R . .
C134 C 0.11191(17) 0.4633(3) -0.0818(2) 0.0925(14) Uani 1 1 d D . .
H13G H 0.1059 0.5118 -0.1206 0.139 Uiso 1 1 calc R . .
H13H H 0.0735 0.4599 -0.0640 0.139 Uiso 1 1 calc R . .
H13I H 0.1186 0.4035 -0.1037 0.139 Uiso 1 1 calc R . .
C211 C 0.39387(11) 0.04917(17) 0.13952(12) 0.0397(7) Uani 1 1 d . . .
H21E H 0.3572 0.0135 0.1472 0.048 Uiso 1 1 calc R . .
H21F H 0.3786 0.0793 0.0892 0.048 Uiso 1 1 calc R . .
C212 C 0.44697(12) -0.01920(18) 0.13746(14) 0.0479(8) Uani 1 1 d . . .
H21A H 0.4631 -0.0500 0.1875 0.057 Uiso 1 1 calc R . .
H21B H 0.4834 0.0148 0.1274 0.057 Uiso 1 1 calc R . .
C213 C 0.42215(13) -0.0929(2) 0.07577(15) 0.0565(9) Uani 1 1 d . . .
H21C H 0.3886 -0.1304 0.0890 0.068 Uiso 1 1 calc R . .
H21D H 0.4015 -0.0612 0.0271 0.068 Uiso 1 1 calc R . .
C214 C 0.47388(15) -0.1575(2) 0.06485(18) 0.0784(11) Uani 1 1 d . . .
H21G H 0.4545 -0.2020 0.0245 0.118 Uiso 1 1 calc R . .
H21H H 0.4936 -0.1910 0.1122 0.118 Uiso 1 1 calc R . .
H21I H 0.5070 -0.1213 0.0508 0.118 Uiso 1 1 calc R . .
C221 C 0.49267(11) 0.1875(2) 0.20550(14) 0.0499(8) Uani 1 1 d . . .
H22C H 0.5064 0.2385 0.2426 0.060 Uiso 1 1 calc R . .
H22D H 0.5256 0.1379 0.2200 0.060 Uiso 1 1 calc R . .
C222 C 0.49139(14) 0.2237(2) 0.12717(19) 0.0622(9) Uani 1 1 d . . .
H22A H 0.4659 0.1803 0.0883 0.075 Uiso 1 1 calc R . .
H22B H 0.4690 0.2844 0.1190 0.075 Uiso 1 1 calc R . .
C223 C 0.55688(18) 0.2355(2) 0.1156(2) 0.0755(13) Uani 1 1 d D . .
H22J H 0.5845 0.2696 0.1598 0.091 Uiso 1 1 calc R . .
H22K H 0.5521 0.2750 0.0703 0.091 Uiso 1 1 calc R . .
C224 C 0.59201(17) 0.1481(2) 0.1055(2) 0.0871(13) Uani 1 1 d D . .
H22L H 0.6338 0.1644 0.0983 0.131 Uiso 1 1 calc R . .
H22M H 0.5662 0.1142 0.0610 0.131 Uiso 1 1 calc R . .
H22N H 0.5989 0.1090 0.1507 0.131 Uiso 1 1 calc R . .
C231 C 0.44302(11) 0.07468(17) 0.30208(12) 0.0406(7) Uani 1 1 d . . .
H23A H 0.4818 0.0389 0.3010 0.049 Uiso 1 1 calc R . .
H23B H 0.4564 0.1194 0.3445 0.049 Uiso 1 1 calc R . .
C232 C 0.39461(12) 0.00786(19) 0.31901(13) 0.0469(8) Uani 1 1 d . . .
H23H H 0.3588 0.0438 0.3286 0.056 Uiso 1 1 calc R . .
H23I H 0.3763 -0.0318 0.2740 0.056 Uiso 1 1 calc R . .
C233 C 0.42457(13) -0.0531(2) 0.38681(15) 0.0649(10) Uani 1 1 d . . .
H23F H 0.4449 -0.0132 0.4310 0.078 Uiso 1 1 calc R . .
H23G H 0.4590 -0.0911 0.3760 0.078 Uiso 1 1 calc R . .
C234 C 0.37587(15) -0.1176(2) 0.40715(16) 0.0769(11) Uani 1 1 d . . .
H23C H 0.3978 -0.1544 0.4519 0.115 Uiso 1 1 calc R . .
H23D H 0.3569 -0.1591 0.3644 0.115 Uiso 1 1 calc R . .
H23E H 0.3417 -0.0804 0.4182 0.115 Uiso 1 1 calc R . .
C311 C 0.10924(10) 0.05676(16) 0.02048(11) 0.0327(6) Uani 1 1 d . . .
C312 C 0.09094(11) 0.14798(18) 0.01052(12) 0.0437(7) Uani 1 1 d . . .
H31C H 0.1165 0.1951 0.0410 0.052 Uiso 1 1 calc R . .
C313 C 0.03380(13) 0.1704(2) -0.04553(14) 0.0619(9) Uani 1 1 d . . .
H31E H 0.0208 0.2335 -0.0527 0.074 Uiso 1 1 calc R . .
C314 C -0.00331(12) 0.1046(2) -0.08972(14) 0.0653(10) Uani 1 1 d . . .
H31D H -0.0423 0.1209 -0.1269 0.078 Uiso 1 1 calc R . .
C315 C 0.01642(12) 0.0141(2) -0.07974(15) 0.0658(10) Uani 1 1 d . . .
H31B H -0.0086 -0.0322 -0.1118 0.079 Uiso 1 1 calc R . .
C316 C 0.07174(11) -0.01181(19) -0.02436(12) 0.0459(8) Uani 1 1 d . . .
H31A H 0.0839 -0.0752 -0.0171 0.055 Uiso 1 1 calc R . .
C321 C 0.21643(9) -0.07508(16) 0.05803(11) 0.0315(6) Uani 1 1 d . . .
C322 C 0.22242(12) -0.16221(18) 0.09221(14) 0.0478(8) Uani 1 1 d . . .
H32E H 0.2079 -0.1719 0.1356 0.057 Uiso 1 1 calc R . .
C323 C 0.24968(18) -0.23470(18) 0.0624(2) 0.0606(11) Uani 1 1 d . . .
H32C H 0.2563 -0.2929 0.0877 0.073 Uiso 1 1 calc R . .
C324 C 0.26723(13) -0.2235(2) -0.00296(17) 0.0559(8) Uani 1 1 d . . .
H32B H 0.2845 -0.2742 -0.0237 0.067 Uiso 1 1 calc R . .
C325 C 0.25961(12) -0.13857(19) -0.03823(14) 0.0534(8) Uani 1 1 d . . .
H32A H 0.2715 -0.1306 -0.0836 0.064 Uiso 1 1 calc R . .
C326 C 0.23469(11) -0.06460(18) -0.00791(13) 0.0432(7) Uani 1 1 d . . .
H32D H 0.2300 -0.0060 -0.0324 0.052 Uiso 1 1 calc R . .
C331 C 0.16017(10) -0.01203(15) 0.17787(10) 0.0297(6) Uani 1 1 d . . .
C332 C 0.20800(11) -0.04405(16) 0.24231(11) 0.0352(6) Uani 1 1 d . . .
H33A H 0.2519 -0.0460 0.2423 0.042 Uiso 1 1 calc R . .
C333 C 0.19094(12) -0.07255(17) 0.30533(12) 0.0436(7) Uani 1 1 d . . .
H33D H 0.2233 -0.0936 0.3489 0.052 Uiso 1 1 calc R . .
C334 C 0.12750(12) -0.07088(19) 0.30577(13) 0.0507(8) Uani 1 1 d . . .
H33B H 0.1162 -0.0916 0.3492 0.061 Uiso 1 1 calc R . .
C335 C 0.07997(11) -0.03892(19) 0.24265(14) 0.0505(8) Uani 1 1 d . . .
H33C H 0.0363 -0.0361 0.2435 0.061 Uiso 1 1 calc R . .
C336 C 0.09621(11) -0.01131(17) 0.17872(12) 0.0390(7) Uani 1 1 d . . .
H33E H 0.0634 0.0083 0.1350 0.047 Uiso 1 1 calc R . .
O2 O 0.38842(11) -0.36345(17) 0.12044(12) 0.0827(8) Uani 1 1 d . . .
C21B C 0.39657(19) -0.2833(3) 0.2338(2) 0.0856(13) Uani 1 1 d . . .
H21J H 0.4233 -0.2767 0.2865 0.128 Uiso 1 1 calc R . .
H21K H 0.3529 -0.3022 0.2330 0.128 Uiso 1 1 calc R . .
H21L H 0.3947 -0.2237 0.2076 0.128 Uiso 1 1 calc R . .
C21A C 0.4247(2) -0.3534(3) 0.1957(2) 0.0945(15) Uani 1 1 d . . .
H21M H 0.4693 -0.3352 0.1980 0.113 Uiso 1 1 calc R . .
H21N H 0.4267 -0.4136 0.2223 0.113 Uiso 1 1 calc R . .
C22B C 0.37306(16) -0.4452(3) 0.00292(19) 0.0836(12) Uani 1 1 d . . .
H22E H 0.3933 -0.4890 -0.0240 0.125 Uiso 1 1 calc R . .
H22F H 0.3642 -0.3867 -0.0253 0.125 Uiso 1 1 calc R . .
H22G H 0.3325 -0.4715 0.0073 0.125 Uiso 1 1 calc R . .
C22A C 0.41643(16) -0.4280(2) 0.0784(2) 0.0789(11) Uani 1 1 d . . .
H22H H 0.4259 -0.4874 0.1065 0.095 Uiso 1 1 calc R . .
H22I H 0.4576 -0.4025 0.0739 0.095 Uiso 1 1 calc R . .

loop_
_atom_site_aniso_label
_atom_site_aniso_U_11
_atom_site_aniso_U_22
_atom_site_aniso_U_33
_atom_site_aniso_U_23
_atom_site_aniso_U_13
_atom_site_aniso_U_12
Ir 0.03004(3) 0.03236(4) 0.02341(3) 0.00059(3) 0.00583(2) -0.00514(3)
P1 0.0422(3) 0.0396(3) 0.0328(3) -0.0034(3) 0.0048(2) 0.0014(3)
P2 0.0299(3) 0.0431(3) 0.0323(3) 0.0022(3) 0.0079(2) -0.0013(3)
P3 0.0249(2) 0.0320(3) 0.0240(2) -0.0021(2) 0.00395(17) -0.0013(2)
Cl1 0.0418(3) 0.0407(3) 0.0381(3) 0.0019(2) 0.0090(2) -0.0145(3)
Cl2 0.0459(3) 0.0461(4) 0.0237(2) -0.0008(2) 0.0070(2) -0.0096(2)
O1 0.0548(9) 0.0490(9) 0.0280(7) 0.0016(7) 0.0116(6) -0.0075(8)
C1 0.0229(8) 0.0225(10) 0.0262(8) 0.0082(7) 0.0100(7) -0.0078(8)
C2 0.0262(9) 0.0340(11) 0.0190(8) -0.0050(8) 0.0003(7) -0.0021(9)
C3 0.0314(9) 0.0365(12) 0.0245(8) -0.0036(8) 0.0116(7) -0.0001(9)
C4 0.0336(11) 0.0250(11) 0.0173(9) -0.0002(7) 0.0043(8) -0.0024(8)
C5 0.0485(13) 0.0479(14) 0.0312(11) -0.0034(11) 0.0084(10) -0.0016(13)
C111 0.0609(15) 0.0438(15) 0.0548(14) -0.0108(12) 0.0077(12) 0.0018(13)
C112 0.093(2) 0.068(2) 0.091(2) -0.0233(18) 0.0034(19) 0.0135(19)
C113 0.126(3) 0.0532(18) 0.085(2) -0.0245(16) 0.005(2) 0.017(2)
C114 0.085(2) 0.085(3) 0.085(2) 0.000(2) 0.0241(17) 0.000(2)
C121 0.0515(13) 0.0515(15) 0.0515(13) 0.0000(12) 0.0149(11) 0.0000(13)
C122 0.0535(15) 0.0761(18) 0.0486(15) -0.0027(15) 0.0077(13) 0.0045(16)
C123 0.068(2) 0.141(4) 0.059(2) 0.0131(18) 0.0160(18) -0.0038(19)
C124 0.071(2) 0.071(2) 0.071(2) 0.0004(16) 0.0204(16) -0.0001(16)
C131 0.0589(15) 0.0572(17) 0.0557(14) 0.0002(13) 0.0124(12) 0.0100(14)
C132 0.0605(17) 0.116(3) 0.0681(17) 0.0387(17) 0.0119(14) 0.0228(19)
C133 0.0782(19) 0.078(2) 0.0782(19) 0.0001(18) 0.0225(16) 0.0000(18)
C134 0.092(2) 0.093(3) 0.092(2) 0.000(2) 0.0263(18) 0.000(2)
C211 0.0430(12) 0.0446(14) 0.0311(10) 0.0022(10) 0.0100(9) 0.0059(11)
C212 0.0382(12) 0.0507(15) 0.0541(13) -0.0098(12) 0.0122(10) 0.0022(11)
C213 0.0539(14) 0.0613(17) 0.0553(13) -0.0054(13) 0.0174(11) 0.0030(13)
C214 0.0841(19) 0.072(2) 0.0863(18) -0.0227(16) 0.0353(15) 0.0164(16)
C221 0.0338(11) 0.0587(17) 0.0563(14) -0.0028(13) 0.0117(10) 0.0010(12)
C222 0.0472(14) 0.0744(18) 0.0713(17) 0.0146(15) 0.0272(12) -0.0047(14)
C223 0.0574(17) 0.098(3) 0.081(2) 0.0067(16) 0.0359(15) -0.0103(15)
C224 0.087(2) 0.087(3) 0.087(2) 0.000(2) 0.0251(18) 0.000(2)
C231 0.0352(11) 0.0518(14) 0.0300(10) 0.0118(10) 0.0018(9) 0.0054(11)
C232 0.0446(12) 0.0581(16) 0.0361(11) 0.0030(11) 0.0085(10) 0.0014(12)
C233 0.0574(15) 0.082(2) 0.0537(14) 0.0189(14) 0.0138(12) -0.0041(15)
C234 0.0719(18) 0.096(2) 0.0604(15) 0.0339(15) 0.0157(14) 0.0007(18)
C311 0.0268(10) 0.0454(13) 0.0229(9) -0.0025(9) 0.0027(8) 0.0034(9)
C312 0.0489(12) 0.0435(14) 0.0375(11) -0.0028(10) 0.0106(10) 0.0099(11)
C313 0.0585(15) 0.0807(19) 0.0431(13) 0.0137(13) 0.0092(12) 0.0330(14)
C314 0.0339(12) 0.121(2) 0.0347(12) 0.0043(15) -0.0007(10) 0.0300(15)
C315 0.0371(13) 0.105(2) 0.0452(14) -0.0178(15) -0.0049(11) 0.0126(15)
C316 0.0406(13) 0.0549(15) 0.0337(11) -0.0084(10) -0.0029(10) -0.0054(12)
C321 0.0229(9) 0.0369(12) 0.0333(10) -0.0062(9) 0.0057(8) -0.0028(9)
C322 0.0531(13) 0.0428(14) 0.0472(12) -0.0044(11) 0.0142(10) 0.0074(12)
C323 0.0643(19) 0.0403(15) 0.072(2) -0.0056(12) 0.0111(16) 0.0142(12)
C324 0.0428(13) 0.0670(15) 0.0581(14) -0.0223(13) 0.0148(11) 0.0195(12)
C325 0.0543(14) 0.0582(16) 0.0510(13) -0.0146(12) 0.0206(11) -0.0020(13)
C326 0.0479(12) 0.0424(14) 0.0420(11) -0.0031(10) 0.0172(9) 0.0007(11)
C331 0.0340(10) 0.0303(11) 0.0238(9) -0.0017(8) 0.0066(8) -0.0029(9)
C332 0.0365(11) 0.0383(12) 0.0302(10) -0.0016(9) 0.0086(8) -0.0018(10)
C333 0.0542(14) 0.0452(14) 0.0282(10) 0.0014(10) 0.0069(10) -0.0030(12)
C334 0.0587(13) 0.0587(16) 0.0392(11) -0.0007(11) 0.0212(10) -0.0063(13)
C335 0.0378(11) 0.0663(17) 0.0528(12) -0.0077(12) 0.0217(9) -0.0053(12)
C336 0.0365(10) 0.0436(13) 0.0380(10) 0.0019(10) 0.0125(8) 0.0047(10)
O2 0.0684(12) 0.1032(17) 0.0726(12) 0.0122(12) 0.0142(10) 0.0208(12)
C21B 0.086(2) 0.086(2) 0.086(2) 0.000(2) 0.0246(19) 0.000(2)
C21A 0.093(3) 0.073(2) 0.101(3) 0.011(2) 0.002(2) 0.007(2)
C22B 0.0769(19) 0.089(2) 0.090(2) 0.0199(19) 0.0312(16) 0.0086(19)
C22A 0.0650(18) 0.073(2) 0.096(2) 0.0378(17) 0.0188(16) 0.0080(17)

loop_
_atom_type_symbol
_atom_type_description
_atom_type_scat_dispersion_real
_atom_type_scat_dispersion_imag
_atom_type_scat_source
C C 0.0033 0.0016 'International Tables Vol C Tables 4.2.6.8 and 6.1.1.4'
H H 0.0000 0.0000 'International Tables Vol C Tables 4.2.6.8 and 6.1.1.4'
O O 0.0106 0.0060 'International Tables Vol C Tables 4.2.6.8 and 6.1.1.4'
P P 0.1023 0.0942 'International Tables Vol C Tables 4.2.6.8 and 6.1.1.4'
Cl Cl 0.1484 0.1585 'International Tables Vol C Tables 4.2.6.8 and 6.1.1.4'
Ir Ir -1.4442 7.9887 'International Tables Vol C Tables 4.2.6.8 and 6.1.1.4'

loop_
_geom_angle_atom_site_label_1
_geom_angle_atom_site_label_2
_geom_angle_atom_site_label_3
_geom_angle
_geom_angle_site_symmetry_1
_geom_angle_site_symmetry_3
_geom_angle_publ_flag
C1 Ir C4 81.75(8) . . ?
C1 Ir P1 93.46(6) . . ?
C4 Ir P1 91.62(6) . . ?
C1 Ir P2 91.43(6) . . ?
C4 Ir P2 88.96(7) . . ?
P1 Ir P2 175.12(2) . . ?
C1 Ir Cl1 175.21(5) . . ?
C4 Ir Cl1 94.03(6) . . ?
P1 Ir Cl1 84.36(3) . . ?
P2 Ir Cl1 90.76(3) . . ?
C1 Ir Cl2 92.65(6) . . ?
C4 Ir Cl2 174.39(6) . . ?
P1 Ir Cl2 89.12(2) . . ?
P2 Ir Cl2 90.78(2) . . ?
Cl1 Ir Cl2 91.57(2) . . ?
C121 P1 C111 103.49(13) . . ?
C121 P1 C131 104.75(12) . . ?
C111 P1 C131 101.67(13) . . ?
C121 P1 Ir 117.52(9) . . ?
C111 P1 Ir 114.03(9) . . ?
C131 P1 Ir 113.61(10) . . ?
C221 P2 C211 104.48(12) . . ?
C221 P2 C231 100.25(11) . . ?
C211 P2 C231 102.92(11) . . ?
C221 P2 Ir 117.22(10) . . ?
C211 P2 Ir 114.24(7) . . ?
C231 P2 Ir 115.73(8) . . ?
C2 P3 C331 109.51(9) . . ?
C2 P3 C321 111.94(10) . . ?
C331 P3 C321 108.87(10) . . ?
C2 P3 C311 110.58(10) . . ?
C331 P3 C311 108.95(10) . . ?
C321 P3 C311 106.92(9) . . ?
C2 C1 Ir 118.78(15) . . ?
C1 C2 C3 115.55(18) . . ?
C1 C2 P3 124.05(16) . . ?
C3 C2 P3 120.34(13) . . ?
O1 C3 C2 123.97(19) . . ?
O1 C3 C4 122.6(2) . . ?
C2 C3 C4 113.42(16) . . ?
C5 C4 C3 118.3(2) . . ?
C5 C4 Ir 131.19(17) . . ?
C3 C4 Ir 110.48(15) . . ?
C112 C111 P1 117.33(19) . . ?
C113 C112 C111 114.4(3) . . ?
C112 C113 C114 111.1(3) . . ?
C122 C121 P1 115.78(17) . . ?
C121 C122 C123 111.8(2) . . ?
C124 C123 C122 111.4(3) . . ?
C132 C131 P1 116.1(2) . . ?
C131 C132 C133 110.7(3) . . ?
C134 C133 C132 112.4(3) . . ?
C212 C211 P2 116.87(15) . . ?
C211 C212 C213 111.16(19) . . ?
C214 C213 C212 114.2(2) . . ?
C222 C221 P2 114.79(17) . . ?
C223 C222 C221 114.3(2) . . ?
C222 C223 C224 116.9(3) . . ?
C232 C231 P2 116.32(14) . . ?
C233 C232 C231 112.4(2) . . ?
C232 C233 C234 113.2(2) . . ?
C312 C311 C316 120.42(19) . . ?
C312 C311 P3 120.39(16) . . ?
C316 C311 P3 119.18(18) . . ?
C311 C312 C313 118.7(2) . . ?
C314 C313 C312 121.8(3) . . ?
C313 C314 C315 118.7(2) . . ?
C314 C315 C316 121.8(3) . . ?
C315 C316 C311 118.7(3) . . ?
C326 C321 C322 118.7(2) . . ?
C326 C321 P3 118.91(17) . . ?
C322 C321 P3 122.35(18) . . ?
C323 C322 C321 119.6(3) . . ?
C324 C323 C322 121.0(3) . . ?
C323 C324 C325 119.6(3) . . ?
C324 C325 C326 120.3(3) . . ?
C325 C326 C321 120.8(2) . . ?
C336 C331 C332 119.1(2) . . ?
C336 C331 P3 120.87(15) . . ?
C332 C331 P3 120.04(17) . . ?
C333 C332 C331 119.8(2) . . ?
C334 C333 C332 120.7(2) . . ?
C333 C334 C335 120.0(2) . . ?
C336 C335 C334 120.0(2) . . ?
C335 C336 C331 120.47(19) . . ?
C21A O2 C22A 113.3(3) . . ?
O2 C21A C21B 110.9(3) . . ?
O2 C22A C22B 111.4(3) . . ?

loop_
_geom_bond_atom_site_label_1
_geom_bond_atom_site_label_2
_geom_bond_distance
_geom_bond_site_symmetry_2
_geom_bond_publ_flag
Ir C1 1.9650(19) . ?
Ir C4 2.064(2) . ?
Ir P1 2.3271(7) . ?
Ir P2 2.3432(7) . ?
Ir Cl1 2.4588(7) . ?
Ir Cl2 2.4827(8) . ?
P1 C121 1.808(3) . ?
P1 C111 1.826(3) . ?
P1 C131 1.848(3) . ?
P2 C221 1.826(3) . ?
P2 C211 1.829(2) . ?
P2 C231 1.836(2) . ?
P3 C2 1.774(2) . ?
P3 C331 1.796(2) . ?
P3 C321 1.799(2) . ?
P3 C311 1.8025(19) . ?
O1 C3 1.228(2) . ?
C1 C2 1.350(2) . ?
C2 C3 1.451(3) . ?
C3 C4 1.508(3) . ?
C4 C5 1.285(4) . ?
C111 C112 1.502(4) . ?
C112 C113 1.463(4) . ?
C113 C114 1.561(5) . ?
C121 C122 1.504(4) . ?
C122 C123 1.540(6) . ?
C123 C124 1.493(6) . ?
C131 C132 1.488(4) . ?
C132 C133 1.520(5) . ?
C133 C134 1.518(4) . ?
C211 C212 1.507(3) . ?
C212 C213 1.519(4) . ?
C213 C214 1.498(4) . ?
C221 C222 1.511(4) . ?
C222 C223 1.487(5) . ?
C223 C224 1.495(5) . ?
C231 C232 1.505(4) . ?
C232 C233 1.496(4) . ?
C233 C234 1.515(5) . ?
C311 C312 1.356(3) . ?
C311 C316 1.375(3) . ?
C312 C313 1.387(3) . ?
C313 C314 1.339(4) . ?
C314 C315 1.355(5) . ?
C315 C316 1.367(3) . ?
C321 C326 1.375(3) . ?
C321 C322 1.380(3) . ?
C322 C323 1.374(4) . ?
C323 C324 1.359(5) . ?
C324 C325 1.359(4) . ?
C325 C326 1.369(4) . ?
C331 C336 1.375(3) . ?
C331 C332 1.394(3) . ?
C332 C333 1.364(3) . ?
C333 C334 1.362(4) . ?
C334 C335 1.376(3) . ?
C335 C336 1.367(4) . ?
O2 C21A 1.376(4) . ?
O2 C22A 1.436(4) . ?
C21B C21A 1.446(6) . ?
C22B C22A 1.442(4) . ?
